data_2215398
loop_
_publ_author_name
'Bibila Mayaya Bisseyou, Yvon'
'Adohi-Krou, A.'
'Zoakouma, Roger S. P.'
'Yao-Kakou, R. C. A.'
'Ebby, N'd\'ed\'e'

_publ_section_title
;
 Methyl (1<i>H</i>-benzimidazol-2-ylsulfanyl)acetate
;
_journal_coeditor_code CF2115
_journal_issue 10
_journal_name_full 'Acta Crystallographica Section E'
_journal_page_first o3987
_journal_page_last o3987
_journal_paper_doi 10.1107/S1600536807042572
_journal_volume 63
_journal_year 2007
_chemical_formula_iupac 'C10 H10 N2 O2 S'
_chemical_formula_moiety 'C10 H10 N2 O2 S'
_chemical_formula_sum 'C10 H10 N2 O2 S'
_chemical_formula_weight 222.27
_chemical_melting_point 393
_chemical_name_systematic
;
Methyl (1<i>H</i>-benzimidazol-2-ylsulfanyl)acetate
;
_space_group_IT_number 9
_symmetry_cell_setting monoclinic
_symmetry_space_group_name_Hall 'C -2yc'
_symmetry_space_group_name_H-M 'C 1 c 1'
_atom_sites_solution_hydrogens geom
_atom_sites_solution_primary direct
_audit_creation_method CRYSTALS_ver_12.84
_cell_angle_alpha 90
_cell_angle_beta 116.04(7)
_cell_angle_gamma 90
_cell_formula_units_Z 4
_cell_length_a 9.337(9)
_cell_length_b 13.418(15)
_cell_length_c 9.667(8)
_cell_measurement_reflns_used 10772
_cell_measurement_temperature 295
_cell_measurement_theta_max 28
_cell_measurement_theta_min 3
_cell_volume 1088(2)
_computing_cell_refinement 'DENZO (Otwinowski & Minor, 1997) and SORTAV (Blessing, 1995)'
_computing_data_collection 'COLLECT (Nonius, 2001)'
_computing_data_reduction 'DENZO and SORTAV'
_computing_molecular_graphics
;
ORTEP-3 (Farrugia, 1997) and PLATON (Spek, 2003)
;
_computing_publication_material CRYSTALS
_computing_structure_refinement 'CRYSTALS (Betteridge <i>et al.</i>,  2003)'
_computing_structure_solution 'SIR92 (Altomare <i>et al.</i>,  1994)'
_diffrn_ambient_temperature 295
_diffrn_measured_fraction_theta_full 0.977
_diffrn_measured_fraction_theta_max 0.974
_diffrn_measurement_device_type 'Nonius KappaCCD'
_diffrn_measurement_method \f
_diffrn_radiation_monochromator graphite
_diffrn_radiation_type 'Mo K\a'
_diffrn_radiation_wavelength 0.71073
_diffrn_reflns_av_R_equivalents 0.0371
_diffrn_reflns_limit_h_max 12
_diffrn_reflns_limit_h_min -12
_diffrn_reflns_limit_k_max 17
_diffrn_reflns_limit_k_min -17
_diffrn_reflns_limit_l_max 11
_diffrn_reflns_limit_l_min -12
_diffrn_reflns_number 10772
_diffrn_reflns_theta_full 27.375
_diffrn_reflns_theta_max 27.933
_diffrn_reflns_theta_min 3.036
_diffrn_standards_number 0
_exptl_absorpt_coefficient_mu 0.278
_exptl_absorpt_correction_T_max 0.96
_exptl_absorpt_correction_T_min 0.88
_exptl_absorpt_correction_type multi-scan
_exptl_absorpt_process_details '(SORTAV; Blessing, 1995)'
_exptl_crystal_colour white
_exptl_crystal_density_diffrn 1.357
_exptl_crystal_description lozenge
_exptl_crystal_F_000 464
_exptl_crystal_size_max 0.40
_exptl_crystal_size_mid 0.20
_exptl_crystal_size_min 0.15
_refine_diff_density_max 0.15
_refine_diff_density_min -0.13
_refine_ls_abs_structure_details 'Flack (1983), 1156 Friedel pairs'
_refine_ls_abs_structure_Flack -0.01(7)
_refine_ls_extinction_method None
_refine_ls_goodness_of_fit_ref 0.9151
_refine_ls_hydrogen_treatment constr
_refine_ls_matrix_type full
_refine_ls_number_parameters 137
_refine_ls_number_reflns 2433
_refine_ls_number_restraints 2
_refine_ls_R_factor_all 0.0415
_refine_ls_R_factor_gt 0.0370
_refine_ls_shift/su_max 0.000164
_refine_ls_structure_factor_coef Fsqd
_refine_ls_weighting_details
;w
 =
[1-(F~o~-F~c~)^2^/36\s^2^(F)]^2^/[349T~0~(x)+411T~1~(x)+249T~2~(x)+63.5T~3~(x)]
 where T~i~ are Chebychev polynomials and x = F~c~/F~max~ (Prince, 1982;
 Watkin, 1994)
;
_refine_ls_weighting_scheme calc
_refine_ls_wR_factor_all 0.0619
_refine_ls_wR_factor_gt 0.0593
_refine_ls_wR_factor_ref 0.0619
_reflns_number_gt 2248
_reflns_number_total 2433
_reflns_threshold_expression I>2\s(I)
_cod_data_source_file cf2115.cif
_cod_data_source_block I
_cod_depositor_comments
;
The following automatic conversions were performed:
'_symmetry_cell_setting' value 'Monoclinic' changed to 'monoclinic'
according to '/home/saulius/struct/CIF-dictionaries/cif_core.dic'
dictionary named 'cif_core.dic' version 2.4.1 from 2010-06-29.

Automatic conversion script
Id: cif_fix_enum 1527 2010-12-29 10:47:43Z saulius 

The following automatic conversions were performed:

'_symmetry_cell_setting' value 'Monoclinic' changed to 'monoclinic'
according to /home/saulius/struct/CIF-dictionaries/cif_core.dic
dictionary named 'cif_core.dic' version 2.4.1 from 2010-06-29.

Automatic conversion script
Id: cif_fix_values 1715 2011-07-08 13:25:40Z adriana 
;
_cod_original_sg_symbol_H-M 'C c '
_cod_database_code 2215398
_cod_database_fobs_code 2215398

loop_
_symmetry_equiv_pos_as_xyz
x,y,z
x+1/2,y+1/2,z
x,-y,z+1/2
x+1/2,-y+1/2,z+1/2

loop_
_atom_site_type_symbol
_atom_site_label
_atom_site_fract_x
_atom_site_fract_y
_atom_site_fract_z
_atom_site_U_iso_or_equiv
_atom_site_adp_type
_atom_site_occupancy
S S1 0.13266(12) -0.07154(4) 0.70877(11) 0.0629 Uani 1.0000
N N1 0.3917(2) 0.00112(13) 0.95018(18) 0.0512 Uani 1.0000
N N2 0.3656(2) 0.05903(13) 0.72407(18) 0.0539 Uani 1.0000
O O1 -0.0254(2) 0.11704(13) 0.73910(19) 0.0868 Uani 1.0000
O O2 -0.1561(2) 0.14742(14) 0.48884(18) 0.0771 Uani 1.0000
C C1 0.5178(2) 0.06469(16) 0.9834(2) 0.0481 Uani 1.0000
C C2 0.6407(2) 0.09640(19) 1.1223(2) 0.0642 Uani 1.0000
C C3 0.7432(3) 0.1657(2) 1.1134(3) 0.0746 Uani 1.0000
C C4 0.7264(3) 0.2027(2) 0.9725(3) 0.0758 Uani 1.0000
C C5 0.6069(3) 0.17041(19) 0.8362(3) 0.0684 Uani 1.0000
C C6 0.5009(2) 0.10176(16) 0.8420(2) 0.0500 Uani 1.0000
C C7 0.3049(2) 0.00213(15) 0.7947(2) 0.0484 Uani 1.0000
C C8 0.0081(3) 0.01087(17) 0.5564(2) 0.0598 Uani 1.0000
C C9 -0.0568(3) 0.09576(15) 0.6092(2) 0.0543 Uani 1.0000
C C10 -0.2304(4) 0.2342(2) 0.5187(4) 0.0984 Uani 1.0000
H H101 -0.2889 0.2693 0.4257 0.1501 Uiso 1.0000
H H102 -0.3051 0.2101 0.5520 0.1500 Uiso 1.0000
H H103 -0.1562 0.2761 0.5931 0.1500 Uiso 1.0000
H H2 0.6509 0.0725 1.2184 0.0740 Uiso 1.0000
H H82 0.0693 0.0398 0.5053 0.0659 Uiso 1.0000
H H3 0.8243 0.1908 1.2060 0.0843 Uiso 1.0000
H H4 0.7915 0.2524 0.9723 0.0907 Uiso 1.0000
H H1 0.3683 -0.0280 1.0151 0.0619 Uiso 1.0000
H H81 -0.0736 -0.0295 0.4848 0.0681 Uiso 1.0000
H H5 0.5948 0.1940 0.7390 0.0841 Uiso 1.0000

loop_
_atom_site_aniso_label
_atom_site_aniso_U_11
_atom_site_aniso_U_22
_atom_site_aniso_U_33
_atom_site_aniso_U_12
_atom_site_aniso_U_13
_atom_site_aniso_U_23
S1 0.0686(3) 0.0556(3) 0.0471(3) -0.0007(3) 0.0094(2) -0.0013(3)
N1 0.0571(9) 0.0653(10) 0.0303(7) 0.0007(8) 0.0184(7) 0.0052(7)
N2 0.0656(10) 0.0634(10) 0.0304(7) 0.0074(8) 0.0190(7) 0.0026(7)
O1 0.1244(15) 0.0847(12) 0.0467(9) 0.0190(12) 0.0332(9) -0.0042(8)
O2 0.0834(11) 0.0879(12) 0.0508(9) 0.0263(9) 0.0212(8) 0.0110(8)
C1 0.0476(10) 0.0619(12) 0.0346(8) 0.0086(9) 0.0177(7) 0.0024(8)
C2 0.0511(11) 0.0960(17) 0.0375(10) -0.0016(11) 0.0121(9) 0.0059(10)
C3 0.0511(12) 0.0985(18) 0.0608(14) -0.0046(13) 0.0121(10) -0.0025(13)
C4 0.0605(13) 0.0882(16) 0.0754(15) -0.0070(12) 0.0267(11) 0.0150(14)
C5 0.0697(14) 0.0845(16) 0.0543(12) 0.0022(12) 0.0304(11) 0.0170(11)
C6 0.0546(10) 0.0593(11) 0.0369(9) 0.0107(9) 0.0207(8) 0.0056(8)
C7 0.0561(10) 0.0541(11) 0.0313(8) 0.0115(9) 0.0160(8) 0.0009(8)
C8 0.0616(12) 0.0709(13) 0.0332(9) 0.0035(11) 0.0081(9) -0.0051(9)
C9 0.0588(11) 0.0604(12) 0.0408(10) -0.0041(9) 0.0194(8) 0.0011(8)
C10 0.112(2) 0.0871(19) 0.104(2) 0.0331(17) 0.054(2) 0.0222(16)

loop_
_atom_type_symbol
_atom_type_scat_dispersion_real
_atom_type_scat_dispersion_imag
_atom_type_scat_source
C 0.0033 0.0016 'International Tables Vol C 4.2.6.8 and 6.1.1.4'
H 0.0000 0.0000 'International Tables Vol C 4.2.6.8 and 6.1.1.4'
N 0.0061 0.0033 'International Tables Vol C 4.2.6.8 and 6.1.1.4'
O 0.0106 0.0060 'International Tables Vol C 4.2.6.8 and 6.1.1.4'
S 0.1246 0.1234 'International Tables Vol C 4.2.6.8 and 6.1.1.4'

loop_
_geom_angle_atom_site_label_1
_geom_angle_atom_site_label_2
_geom_angle_atom_site_label_3
_geom_angle
_geom_angle_publ_flag
C7 S1 C8 99.78(13) no
C1 N1 C7 106.67(17) no
C1 N1 H1 126.0 no
C7 N1 H1 127.1 no
C6 N2 C7 104.87(17) no
C9 O2 C10 117.3(2) no
N1 C1 C2 132.32(18) no
N1 C1 C6 105.98(17) no
C2 C1 C6 121.6(2) no
C1 C2 C3 116.8(2) no
C1 C2 H2 121.8 no
C3 C2 H2 121.4 no
C2 C3 C4 121.6(2) no
C2 C3 H3 118.4 no
C4 C3 H3 119.9 no
C3 C4 C5 121.5(2) no
C3 C4 H4 118.6 no
C5 C4 H4 119.8 no
C4 C5 C6 118.1(2) no
C4 C5 H5 122.6 no
C6 C5 H5 119.3 no
N2 C6 C1 108.96(19) no
N2 C6 C5 130.61(19) n
C1 C6 C5 120.4(2) no
S1 C7 N1 119.73(16) no
S1 C7 N2 126.76(15) no
N1 C7 N2 113.49(18) no
S1 C8 C9 113.90(16) no
S1 C8 H82 110.1 no
C9 C8 H82 106.5 no
S1 C8 H81 105.7 no
C9 C8 H81 111.9 no
H82 C8 H81 108.6 no
C8 C9 O2 109.53(17) no
C8 C9 O1 126.75(19) no
O2 C9 O1 123.7(2) no
O2 C10 H101 109.8 no
O2 C10 H102 106.5 no
H101 C10 H102 106.8 no
O2 C10 H103 112.2 no
H101 C10 H103 110.7 no
H102 C10 H103 110.6 no

loop_
_geom_bond_atom_site_label_1
_geom_bond_atom_site_label_2
_geom_bond_distance
_geom_bond_publ_flag
S1 C7 1.755(3) no
S1 C8 1.800(2) no
N1 C1 1.373(3) no
N1 C7 1.359(3) no
N1 H1 0.845 no
N2 C6 1.400(3) no
N2 C7 1.308(3) no
O1 C9 1.192(2) no
O2 C9 1.322(3) no
O2 C10 1.448(3) no
C1 C2 1.395(3) no
C1 C6 1.397(3) no
C2 C3 1.364(3) no
C2 H2 0.947 no
C3 C4 1.392(4) no
C3 H3 0.945 no
C4 C5 1.371(4) no
C4 H4 0.902 no
C5 C6 1.371(3) no
C5 H5 0.949 no
C8 C9 1.482(3) no
C8 H82 0.985 no
C8 H81 0.944 no
C10 H101 0.947 no
C10 H102 0.944 no
C10 H103 0.936 no

loop_
_geom_hbond_atom_site_label_D
_geom_hbond_atom_site_label_H
_geom_hbond_atom_site_label_A
_geom_hbond_site_symmetry_A
_geom_hbond_distance_DH
_geom_hbond_distance_HA
_geom_hbond_distance_DA
_geom_hbond_angle_DHA
_geom_hbond_publ_flag
N1 H1 N2 3_555 0.85 2.07 2.879(2) 159 yes

loop_
_cod_related_entry_id
_cod_related_entry_database
_cod_related_entry_code
1 ChemSpider 267770
